data_7208867
loop_
_publ_author_name
'Rajput, Lalit'
'Kim, Dongwook'
'Lah, Myoung Soo'

_publ_section_title
;
 Conformational control of ligands to create a finite metal--organic
 cluster and an extended metal--organic framework
;
_journal_issue 2
_journal_name_full CrystEngComm
_journal_page_first 259
_journal_paper_doi 10.1039/c2ce26015h
_journal_volume 15
_journal_year 2013
_chemical_formula_sum 'C10 H7 Cu0.5 N O3.5'
_chemical_formula_weight 228.94
_chemical_name_systematic
;
?
;
_space_group_IT_number 222
_symmetry_cell_setting cubic
_symmetry_space_group_name_Hall '-P 4a 2bc 3'
_symmetry_space_group_name_H-M 'P n -3 n :2'
_atom_sites_solution_hydrogens geom
_atom_sites_solution_primary direct
_atom_sites_solution_secondary difmap
_audit_creation_method SHELXL-97
_cell_angle_alpha 90.00
_cell_angle_beta 90.00
_cell_angle_gamma 90.00
_cell_formula_units_Z 48
_cell_length_a 32.365(4)
_cell_length_b 32.365(4)
_cell_length_c 32.365(4)
_cell_measurement_reflns_used 52605
_cell_measurement_temperature 173(2)
_cell_measurement_theta_max 23.33
_cell_measurement_theta_min 3.03
_cell_volume 33902(7)
_computing_cell_refinement 'RAPID AUTO software'
_computing_data_collection 'RAPID AUTO software'
_computing_data_reduction 'RAPID AUTO software'
_computing_molecular_graphics 'Diamond 3.1e,ORTEP3'
_computing_publication_material WinGX
_computing_structure_refinement 'Bruker SHELXTL'
_computing_structure_solution 'Bruker SHELXTL'
_diffrn_ambient_temperature 173(2)
_diffrn_measured_fraction_theta_full 0.983
_diffrn_measured_fraction_theta_max 0.983
_diffrn_measurement_device_type 'Image plate detector'
_diffrn_measurement_method 'omega scan'
_diffrn_radiation_monochromator graphite
_diffrn_radiation_source 'fine-focus sealed tube'
_diffrn_radiation_type MoK\a
_diffrn_radiation_wavelength 0.71073
_diffrn_reflns_av_R_equivalents 0.2337
_diffrn_reflns_av_sigmaI/netI 0.0797
_diffrn_reflns_limit_h_max 34
_diffrn_reflns_limit_h_min -35
_diffrn_reflns_limit_k_max 30
_diffrn_reflns_limit_k_min -35
_diffrn_reflns_limit_l_max 32
_diffrn_reflns_limit_l_min -32
_diffrn_reflns_number 108634
_diffrn_reflns_theta_full 23.33
_diffrn_reflns_theta_max 23.33
_diffrn_reflns_theta_min 2.88
_exptl_absorpt_coefficient_mu 0.402
_exptl_absorpt_correction_T_max 0.8460
_exptl_absorpt_correction_T_min 0.8241
_exptl_absorpt_correction_type multi-scan
_exptl_absorpt_process_details 'RAPID AUTO software'
_exptl_crystal_colour green
_exptl_crystal_density_diffrn 0.538
_exptl_crystal_density_method 'not measured'
_exptl_crystal_description Block
_exptl_crystal_F_000 5592
_exptl_crystal_size_max 0.50
_exptl_crystal_size_mid 0.49
_exptl_crystal_size_min 0.43
_platon_squeeze_details
;
;
_refine_diff_density_max 0.619
_refine_diff_density_min -0.335
_refine_diff_density_rms 0.066
_refine_ls_extinction_method none
_refine_ls_goodness_of_fit_ref 1.341
_refine_ls_hydrogen_treatment constr
_refine_ls_matrix_type full
_refine_ls_number_parameters 119
_refine_ls_number_reflns 4057
_refine_ls_number_restraints 82
_refine_ls_restrained_S_all 1.344
_refine_ls_R_factor_all 0.2465
_refine_ls_R_factor_gt 0.1515
_refine_ls_shift/su_max 0.001
_refine_ls_shift/su_mean 0.000
_refine_ls_structure_factor_coef Fsqd
_refine_ls_weighting_details 'calc w=1/[\s^2^(Fo^2^)+(0.2000P)^2^+0.0000P] where P=(Fo^2^+2Fc^2^)/3'
_refine_ls_weighting_scheme calc
_refine_ls_wR_factor_gt 0.4379
_refine_ls_wR_factor_ref 0.4844
_reflns_number_gt 1605
_reflns_number_total 4057
_reflns_threshold_expression >2sigma(I)
_cod_data_source_file c2ce26015h.txt
_cod_data_source_block l12_38cu
_cod_depositor_comments
;
The following automatic conversions were performed:

'_symmetry_cell_setting' value 'Cubic' changed to 'cubic' according
to /home/saulius/struct/CIF-dictionaries/cif_core.dic dictionary
named 'cif_core.dic' version 2.4.2 from
2011-04-26.

'_exptl_absorpt_correction_type' value 'Multi-scan'
changed to 'multi-scan' according to
/home/saulius/struct/CIF-dictionaries/cif_core.dic dictionary named
'cif_core.dic' version 2.4.2 from 2011-04-26.

Automatic conversion script
Id: cif_fix_values 1891 2012-01-12 08:04:46Z andrius 
;
_cod_original_sg_symbol_H-M Pn-3n
_cod_original_formula_sum 'C10 H7 Cu0.50 N O3.50'
_cod_database_code 7208867

loop_
_symmetry_equiv_pos_as_xyz
'x, y, z'
'-x+1/2, -y+1/2, z'
'-x+1/2, y, -z+1/2'
'x, -y+1/2, -z+1/2'
'z, x, y'
'z, -x+1/2, -y+1/2'
'-z+1/2, -x+1/2, y'
'-z+1/2, x, -y+1/2'
'y, z, x'
'-y+1/2, z, -x+1/2'
'y, -z+1/2, -x+1/2'
'-y+1/2, -z+1/2, x'
'y, x, -z+1/2'
'-y+1/2, -x+1/2, -z+1/2'
'y, -x+1/2, z'
'-y+1/2, x, z'
'x, z, -y+1/2'
'-x+1/2, z, y'
'-x+1/2, -z+1/2, -y+1/2'
'x, -z+1/2, y'
'z, y, -x+1/2'
'z, -y+1/2, x'
'-z+1/2, y, x'
'-z+1/2, -y+1/2, -x+1/2'
'-x, -y, -z'
'x-1/2, y-1/2, -z'
'x-1/2, -y, z-1/2'
'-x, y-1/2, z-1/2'
'-z, -x, -y'
'-z, x-1/2, y-1/2'
'z-1/2, x-1/2, -y'
'z-1/2, -x, y-1/2'
'-y, -z, -x'
'y-1/2, -z, x-1/2'
'-y, z-1/2, x-1/2'
'y-1/2, z-1/2, -x'
'-y, -x, z-1/2'
'y-1/2, x-1/2, z-1/2'
'-y, x-1/2, -z'
'y-1/2, -x, -z'
'-x, -z, y-1/2'
'x-1/2, -z, -y'
'x-1/2, z-1/2, y-1/2'
'-x, z-1/2, -y'
'-z, -y, x-1/2'
'-z, y-1/2, -x'
'z-1/2, -y, -x'
'z-1/2, y-1/2, x-1/2'

loop_
_atom_site_label
_atom_site_type_symbol
_atom_site_fract_x
_atom_site_fract_y
_atom_site_fract_z
_atom_site_U_iso_or_equiv
_atom_site_adp_type
_atom_site_occupancy
_atom_site_symmetry_multiplicity
_atom_site_calc_flag
_atom_site_refinement_flags
Cu1 Cu 0.54042(6) 0.7500 0.2500 0.1516(13) Uani 1 2 d S
O1 O 0.53636(19) 0.71573(19) 0.29672(19) 0.163(3) Uani 1 1 d .
O2 O 0.4661(2) 0.7154(3) 0.2995(3) 0.201(4) Uani 1 1 d .
O3 O 0.5669(7) 0.5744(4) 0.4446(5) 0.415(13) Uani 1 1 d DU
O4 O 0.6027(5) 0.7500 0.2500 0.228(5) Uani 1 2 d S
N1 N 0.5063(3) 0.6104(4) 0.4535(3) 0.205(5) Uani 1 1 d D
H1 H 0.4859 0.6140 0.4711 0.246 Uiso 1 1 calc R
C1 C 0.5021(2) 0.71000(14) 0.30993(16) 0.142(4) Uani 1 1 d DU
C2 C 0.5070(2) 0.68385(14) 0.34870(16) 0.204(6) Uani 1 1 d RDU
C3 C 0.5443(2) 0.67044(14) 0.36524(16) 0.250(8) Uani 1 1 d RU
H3 H 0.5696 0.6784 0.3527 0.300 Uiso 1 1 calc R
C4 C 0.5445(2) 0.64531(14) 0.40007(16) 0.233(6) Uani 1 1 d RDU
H4 H 0.5700 0.6361 0.4114 0.280 Uiso 1 1 calc R
C5 C 0.5075(2) 0.63359(14) 0.41835(16) 0.188(5) Uani 1 1 d RDU
C6 C 0.4702(2) 0.64700(14) 0.40181(16) 0.288(9) Uani 1 1 d RDU
H6 H 0.4448 0.6390 0.4143 0.345 Uiso 1 1 calc R
C7 C 0.4699(2) 0.67213(14) 0.36698(16) 0.189(5) Uani 1 1 d RU
H7 H 0.4444 0.6813 0.3557 0.226 Uiso 1 1 calc R
C8 C 0.5345(5) 0.5831(5) 0.4615(5) 0.291(12) Uani 1 1 d DU
C9 C 0.5326(5) 0.5566(4) 0.4972(4) 0.232(7) Uani 1 1 d DU
C10 C 0.5008(4) 0.5601(3) 0.5244(4) 0.196(5) Uani 1 1 d DU
H10 H 0.4810 0.5815 0.5211 0.235 Uiso 1 1 calc R

loop_
_atom_site_aniso_label
_atom_site_aniso_U_11
_atom_site_aniso_U_22
_atom_site_aniso_U_33
_atom_site_aniso_U_23
_atom_site_aniso_U_13
_atom_site_aniso_U_12
Cu1 0.186(2) 0.1361(16) 0.1325(16) -0.0122(11) 0.000 0.000
O1 0.141(5) 0.175(6) 0.174(6) 0.101(5) -0.001(4) -0.027(4)
O2 0.145(6) 0.186(7) 0.273(10) -0.023(7) 0.071(6) -0.043(5)
O3 0.69(3) 0.224(12) 0.333(16) 0.162(12) 0.236(19) 0.184(16)
O4 0.272(15) 0.231(12) 0.182(10) 0.019(7) 0.000 0.000
N1 0.162(8) 0.275(13) 0.178(9) 0.033(8) 0.015(7) 0.030(8)
C1 0.202(11) 0.131(7) 0.094(6) -0.009(5) 0.068(7) -0.103(8)
C2 0.334(18) 0.144(8) 0.135(9) 0.012(7) 0.134(11) -0.006(10)
C3 0.36(2) 0.238(15) 0.157(11) 0.042(9) 0.023(11) 0.128(14)
C4 0.323(18) 0.206(13) 0.170(12) 0.029(9) 0.005(11) 0.041(12)
C5 0.254(16) 0.145(9) 0.164(11) 0.029(7) 0.074(10) -0.006(9)
C6 0.158(11) 0.232(16) 0.47(3) 0.000(17) 0.043(15) 0.044(11)
C7 0.265(13) 0.126(8) 0.175(10) 0.061(7) 0.037(8) 0.035(8)
C8 0.31(3) 0.40(3) 0.167(16) 0.015(18) 0.133(17) 0.02(2)
C9 0.34(2) 0.206(14) 0.151(12) -0.087(11) 0.086(13) 0.054(15)
C10 0.258(15) 0.205(12) 0.124(9) 0.025(9) -0.024(10) 0.086(10)

loop_
_atom_type_symbol
_atom_type_description
_atom_type_scat_dispersion_real
_atom_type_scat_dispersion_imag
_atom_type_scat_source
C C 0.0033 0.0016 'International Tables Vol C Tables 4.2.6.8 and 6.1.1.4'
H H 0.0000 0.0000 'International Tables Vol C Tables 4.2.6.8 and 6.1.1.4'
N N 0.0061 0.0033 'International Tables Vol C Tables 4.2.6.8 and 6.1.1.4'
O O 0.0106 0.0060 'International Tables Vol C Tables 4.2.6.8 and 6.1.1.4'
Cu Cu 0.3201 1.2651 'International Tables Vol C Tables 4.2.6.8 and 6.1.1.4'

loop_
_geom_angle_atom_site_label_1
_geom_angle_atom_site_label_2
_geom_angle_atom_site_label_3
_geom_angle
_geom_angle_site_symmetry_1
_geom_angle_site_symmetry_3
O1 Cu1 O1 172.0(4) . 4_565
O1 Cu1 O2 88.3(3) . 41_665
O1 Cu1 O2 90.8(3) 4_565 41_665
O1 Cu1 O2 90.8(3) . 44_666
O1 Cu1 O2 88.3(3) 4_565 44_666
O2 Cu1 O2 167.6(4) 41_665 44_666
O1 Cu1 O4 94.0(2) . .
O1 Cu1 O4 94.0(2) 4_565 .
O2 Cu1 O4 96.2(2) 41_665 .
O2 Cu1 O4 96.2(2) 44_666 .
O1 Cu1 Cu1 86.0(2) . 41_665
O1 Cu1 Cu1 86.0(2) 4_565 41_665
O2 Cu1 Cu1 83.8(2) 41_665 41_665
O2 Cu1 Cu1 83.8(2) 44_666 41_665
O4 Cu1 Cu1 179.998(1) . 41_665
C1 O1 Cu1 116.2(5) . .
C1 O2 Cu1 114.1(5) . 41_665
C8 N1 C5 121.5(11) . .
O1 C1 O2 139.1(8) . .
O1 C1 C2 106.5(4) . .
O2 C1 C2 113.8(5) . .
C3 C2 C7 120.0 . .
C3 C2 C1 125.5 . .
C7 C2 C1 114.5 . .
C4 C3 C2 120.0 . .
C3 C4 C5 120.0 . .
N1 C5 C4 122.0(5) . .
N1 C5 C6 117.9(5) . .
C4 C5 C6 120.0 . .
C7 C6 C5 120.0 . .
C6 C7 C2 120.0 . .
O3 C8 N1 132.5(15) . .
O3 C8 C9 105.1(14) . .
N1 C8 C9 122.4(14) . .
C10 C9 C10 120.0(15) . 9
C10 C9 C8 120.1(15) . .
C10 C9 C8 119.4(14) 9 .
C9 C10 C9 120.0(15) . 5

loop_
_geom_bond_atom_site_label_1
_geom_bond_atom_site_label_2
_geom_bond_distance
_geom_bond_site_symmetry_2
Cu1 O1 1.880(5) .
Cu1 O1 1.880(5) 4_565
Cu1 O2 1.966(11) 41_665
Cu1 O2 1.966(11) 44_666
Cu1 O4 2.015(15) .
Cu1 Cu1 2.616(4) 41_665
O1 C1 1.202(8) .
O2 C1 1.225(10) .
O2 Cu1 1.966(11) 41_665
O3 C8 1.217(13) .
N1 C8 1.297(14) .
N1 C5 1.363(10) .
C1 C2 1.5217 .
C2 C3 1.3900 .
C2 C7 1.3900 .
C3 C4 1.3900 .
C4 C5 1.3900 .
C5 C6 1.3900 .
C6 C7 1.3900 .
C8 C9 1.441(14) .
C9 C10 1.359(13) .
C9 C10 1.375(13) 9
C10 C9 1.376(13) 5

loop_
_platon_squeeze_void_nr
_platon_squeeze_void_average_x
_platon_squeeze_void_average_y
_platon_squeeze_void_average_z
_platon_squeeze_void_volume
_platon_squeeze_void_count_electrons
1 0.199 0.000 0.008 25342.2 1901.5
